data_4310181
loop_
_publ_author_name
'Roland Boese'
'Edgardo H. Cutin'
'R\"udiger Mews'
'Norma L. Robles'
'Carlos O. Della V\'edova'

_publ_section_title
;
((Fluoroformyl)imido)sulfuryl Difluoride, FC(O)NS(O)F2: Structural,
Conformational, and Configurational Properties in the Gaseous and Condensed
Phases
;
_journal_name_full 'Inorganic Chemistry'
_journal_page_first 9660
_journal_page_last 9666
_journal_paper_doi 10.1021/ic050808q
_journal_volume 44
_journal_year 2005
_chemical_formula_sum 'C F3 N O2 S'
_chemical_formula_weight 147.08
_chemical_name_systematic
; 
 ? 
;
_space_group_IT_number 14
_symmetry_cell_setting monoclinic
_symmetry_space_group_name_Hall '-P 2ybc'
_symmetry_space_group_name_H-M 'P 1 21/c 1'
_atom_sites_solution_hydrogens geom
_atom_sites_solution_primary direct
_atom_sites_solution_secondary difmap
_audit_creation_method SHELXL-97
_cell_angle_alpha 90.00
_cell_angle_beta 95.974(3)
_cell_angle_gamma 90.00
_cell_formula_units_Z 12
_cell_length_a 5.1323(7)
_cell_length_b 15.942(2)
_cell_length_c 16.798(2)
_cell_measurement_temperature 163(2)
_cell_volume 1366.9(3)
_computing_structure_refinement 'SHELXL-97 (Sheldrick, 1997)'
_computing_structure_solution 'SHELXS-97 (Sheldrick, 1990)'
_diffrn_ambient_temperature 163(2)
_diffrn_measured_fraction_theta_full 0.685
_diffrn_measured_fraction_theta_max 0.685
_diffrn_radiation_monochromator graphite
_diffrn_radiation_source 'fine-focus sealed tube'
_diffrn_radiation_type MoK\a
_diffrn_radiation_wavelength 0.71073
_diffrn_reflns_av_R_equivalents 0.0150
_diffrn_reflns_av_sigmaI/netI 0.0198
_diffrn_reflns_limit_h_max 3
_diffrn_reflns_limit_h_min -4
_diffrn_reflns_limit_k_max 21
_diffrn_reflns_limit_k_min -21
_diffrn_reflns_limit_l_max 22
_diffrn_reflns_limit_l_min -16
_diffrn_reflns_number 5410
_diffrn_reflns_theta_full 28.29
_diffrn_reflns_theta_max 28.29
_diffrn_reflns_theta_min 2.44
_exptl_absorpt_coefficient_mu 0.687
_exptl_crystal_density_diffrn 2.144
_exptl_crystal_density_method 'not measured'
_exptl_crystal_F_000 864
_refine_diff_density_max 0.311
_refine_diff_density_min -0.262
_refine_diff_density_rms 0.046
_refine_ls_extinction_coef 0.0054(8)
_refine_ls_extinction_expression Fc^*^=kFc[1+0.001xFc^2^\l^3^/sin(2\q)]^-1/4^
_refine_ls_extinction_method SHELXL
_refine_ls_goodness_of_fit_ref 1.034
_refine_ls_hydrogen_treatment mixed
_refine_ls_matrix_type full
_refine_ls_number_parameters 218
_refine_ls_number_reflns 2324
_refine_ls_number_restraints 0
_refine_ls_restrained_S_all 1.034
_refine_ls_R_factor_all 0.0290
_refine_ls_R_factor_gt 0.0249
_refine_ls_shift/su_max 0.001
_refine_ls_shift/su_mean 0.000
_refine_ls_structure_factor_coef Fsqd
_refine_ls_weighting_details 'calc w=1/[\s^2^(Fo^2^)+(0.0417P)^2^+0.4861P] where P=(Fo^2^+2Fc^2^)/3'
_refine_ls_weighting_scheme calc
_refine_ls_wR_factor_gt 0.0685
_refine_ls_wR_factor_ref 0.0723
_reflns_number_gt 2042
_reflns_number_total 2324
_reflns_threshold_expression >2sigma(I)
_cod_data_source_file ic050808qsi20050519_040453.cif
_cod_data_source_block nsovdv0
_cod_database_code 4310181

loop_
_symmetry_equiv_pos_as_xyz
'x, y, z'
'-x, y+1/2, -z+1/2'
'-x, -y, -z'
'x, -y-1/2, z-1/2'

loop_
_atom_site_label
_atom_site_type_symbol
_atom_site_fract_x
_atom_site_fract_y
_atom_site_fract_z
_atom_site_U_iso_or_equiv
_atom_site_adp_type
_atom_site_occupancy
_atom_site_symmetry_multiplicity
_atom_site_calc_flag
_atom_site_refinement_flags
_atom_site_disorder_assembly
_atom_site_disorder_group
S1 S 0.39857(12) 0.15538(3) 0.03373(3) 0.03108(18) Uani 1 1 d . . .
S2 S 0.20821(12) 0.10610(2) 0.43031(2) 0.02861(18) Uani 1 1 d . . .
S3 S 1.03218(12) -0.14980(3) 0.30567(3) 0.03366(19) Uani 1 1 d . . .
O1 O 0.2138(4) 0.19138(9) 0.07810(8) 0.0435(4) Uani 1 1 d . . .
O2 O 0.8087(4) 0.11766(9) -0.07149(9) 0.0425(4) Uani 1 1 d . . .
O3 O 0.0011(4) 0.14753(9) 0.46013(9) 0.0424(4) Uani 1 1 d . . .
O4 O 0.6367(4) 0.04114(10) 0.34531(10) 0.0497(5) Uani 1 1 d . . .
O5 O 1.2238(4) -0.18115(11) 0.36214(10) 0.0535(5) Uani 1 1 d . . .
O6 O 0.7121(4) -0.06326(11) 0.17486(9) 0.0489(5) Uani 1 1 d . . .
N1 N 0.4606(4) 0.20029(9) -0.04013(9) 0.0321(5) Uani 1 1 d . . .
N2 N 0.2747(4) 0.12754(10) 0.34863(8) 0.0325(5) Uani 1 1 d . . .
N3 N 1.0959(4) -0.07291(10) 0.26093(9) 0.0334(5) Uani 1 1 d . . .
F1 F 0.3261(3) 0.06490(6) 0.01569(8) 0.0462(4) Uani 1 1 d . . .
F2 F 0.6463(3) 0.13581(9) 0.08796(7) 0.0525(4) Uani 1 1 d . . .
F3 F 0.6531(3) 0.22044(8) -0.14889(7) 0.0517(4) Uani 1 1 d . . .
F4 F 0.4467(3) 0.11042(7) 0.49179(6) 0.0405(4) Uani 1 1 d . . .
F5 F 0.1697(3) 0.01144(6) 0.43873(7) 0.0430(4) Uani 1 1 d . . .
F6 F 0.5077(4) 0.12640(11) 0.24718(8) 0.0693(5) Uani 1 1 d . . .
F7 F 0.7817(3) -0.13824(8) 0.34484(8) 0.0513(4) Uani 1 1 d . . .
F8 F 0.9274(3) -0.21969(8) 0.25032(8) 0.0558(4) Uani 1 1 d . . .
F9 F 1.0217(3) 0.03074(8) 0.17652(8) 0.0563(4) Uani 1 1 d . . .
C1 C 0.6561(5) 0.17221(12) -0.08366(11) 0.0336(6) Uani 1 1 d . . .
C2 C 0.4875(5) 0.09207(14) 0.31826(11) 0.0391(6) Uani 1 1 d . . .
C3 C 0.9176(6) -0.03963(12) 0.20185(11) 0.0368(7) Uani 1 1 d . . .

loop_
_atom_site_aniso_label
_atom_site_aniso_U_11
_atom_site_aniso_U_22
_atom_site_aniso_U_33
_atom_site_aniso_U_23
_atom_site_aniso_U_13
_atom_site_aniso_U_12
S1 0.0325(5) 0.0295(2) 0.0319(2) 0.00001(14) 0.0067(2) 0.00550(19)
S2 0.0286(5) 0.0285(2) 0.0291(2) -0.00071(14) 0.0048(2) -0.00232(18)
S3 0.0314(6) 0.0349(2) 0.0354(2) -0.00355(16) 0.0072(2) -0.0046(2)
O1 0.0437(14) 0.0450(7) 0.0447(8) -0.0017(6) 0.0189(7) 0.0099(7)
O2 0.0340(14) 0.0498(8) 0.0438(7) -0.0055(6) 0.0051(7) 0.0125(7)
O3 0.0313(14) 0.0476(8) 0.0501(8) -0.0107(6) 0.0128(7) -0.0010(7)
O4 0.0360(15) 0.0550(9) 0.0580(9) -0.0200(7) 0.0051(8) 0.0051(8)
O5 0.0433(15) 0.0580(10) 0.0577(10) 0.0146(7) -0.0022(9) 0.0000(8)
O6 0.0398(16) 0.0648(10) 0.0406(8) -0.0101(7) -0.0021(8) -0.0002(9)
N1 0.0324(15) 0.0294(7) 0.0355(7) 0.0015(5) 0.0084(8) 0.0059(7)
N2 0.0344(16) 0.0342(7) 0.0293(7) 0.0027(5) 0.0047(7) 0.0007(7)
N3 0.0292(16) 0.0374(8) 0.0337(7) -0.0034(6) 0.0045(7) -0.0074(7)
F1 0.0535(12) 0.0280(5) 0.0593(7) 0.0015(4) 0.0167(7) 0.0020(5)
F2 0.0413(12) 0.0782(9) 0.0369(6) 0.0091(6) -0.0013(6) 0.0108(7)
F3 0.0631(13) 0.0484(7) 0.0477(7) 0.0108(5) 0.0248(7) 0.0075(6)
F4 0.0386(11) 0.0487(6) 0.0325(5) 0.0001(4) -0.0046(5) -0.0011(6)
F5 0.0542(12) 0.0301(5) 0.0457(6) 0.0036(4) 0.0096(6) -0.0075(5)
F6 0.0833(15) 0.0916(10) 0.0377(7) -0.0006(7) 0.0280(7) -0.0104(9)
F7 0.0431(13) 0.0541(7) 0.0616(8) 0.0073(6) 0.0290(8) 0.0030(7)
F8 0.0672(14) 0.0406(6) 0.0608(8) -0.0167(5) 0.0120(8) -0.0174(6)
F9 0.0626(13) 0.0473(7) 0.0589(8) 0.0143(6) 0.0059(7) -0.0030(7)
C1 0.033(2) 0.0355(9) 0.0335(9) -0.0034(6) 0.0074(9) -0.0002(9)
C2 0.037(2) 0.0467(11) 0.0349(9) -0.0115(8) 0.0106(10) -0.0116(11)
C3 0.040(2) 0.0405(9) 0.0305(9) -0.0060(7) 0.0056(10) -0.0002(10)

loop_
_atom_type_symbol
_atom_type_description
_atom_type_scat_dispersion_real
_atom_type_scat_dispersion_imag
_atom_type_scat_source
C C 0.0033 0.0016 'International Tables Vol C Tables 4.2.6.8 and 6.1.1.4'
N N 0.0061 0.0033 'International Tables Vol C Tables 4.2.6.8 and 6.1.1.4'
O O 0.0106 0.0060 'International Tables Vol C Tables 4.2.6.8 and 6.1.1.4'
F F 0.0171 0.0103 'International Tables Vol C Tables 4.2.6.8 and 6.1.1.4'
S S 0.1246 0.1234 'International Tables Vol C Tables 4.2.6.8 and 6.1.1.4'

loop_
_geom_angle_atom_site_label_1
_geom_angle_atom_site_label_2
_geom_angle_atom_site_label_3
_geom_angle
_geom_angle_site_symmetry_1
_geom_angle_site_symmetry_3
_geom_angle_publ_flag
O1 S1 N1 117.61(9) . . ?
O1 S1 F1 109.51(9) . . ?
N1 S1 F1 111.08(8) . . ?
O1 S1 F2 109.81(9) . . ?
N1 S1 F2 111.04(10) . . ?
F1 S1 F2 95.60(8) . . ?
O3 S2 N2 118.75(10) . . ?
O3 S2 F4 109.04(9) . . ?
N2 S2 F4 111.77(10) . . ?
O3 S2 F5 108.94(9) . . ?
N2 S2 F5 110.86(8) . . ?
F4 S2 F5 94.86(7) . . ?
O5 S3 N3 117.63(11) . . ?
O5 S3 F8 109.64(10) . . ?
N3 S3 F8 112.21(8) . . ?
O5 S3 F7 108.67(10) . . ?
N3 S3 F7 111.06(9) . . ?
F8 S3 F7 95.34(9) . . ?
C1 N1 S1 121.01(13) . . ?
C2 N2 S2 121.01(15) . . ?
C3 N3 S3 120.87(16) . . ?
O2 C1 F3 121.3(2) . . ?
O2 C1 N1 131.18(18) . . ?
F3 C1 N1 107.54(17) . . ?
O4 C2 F6 121.6(2) . . ?
O4 C2 N2 130.7(2) . . ?
F6 C2 N2 107.7(2) . . ?
O6 C3 F9 121.6(2) . . ?
O6 C3 N3 131.2(2) . . ?
F9 C3 N3 107.2(2) . . ?

loop_
_geom_bond_atom_site_label_1
_geom_bond_atom_site_label_2
_geom_bond_distance
_geom_bond_site_symmetry_2
_geom_bond_publ_flag
S1 O1 1.3895(16) . ?
S1 N1 1.4952(15) . ?
S1 F1 1.5125(12) . ?
S1 F2 1.5175(15) . ?
S2 O3 1.3885(17) . ?
S2 N2 1.4876(15) . ?
S2 F4 1.5185(14) . ?
S2 F5 1.5304(11) . ?
S3 O5 1.3865(18) . ?
S3 N3 1.4919(16) . ?
S3 F8 1.5137(12) . ?
S3 F7 1.5149(16) . ?
O2 C1 1.174(3) . ?
O4 C2 1.175(3) . ?
O6 C3 1.167(3) . ?
N1 C1 1.376(3) . ?
N2 C2 1.374(3) . ?
N3 C3 1.384(3) . ?
F3 C1 1.337(2) . ?
F6 C2 1.327(2) . ?
F9 C3 1.331(2) . ?

loop_
_geom_torsion_atom_site_label_1
_geom_torsion_atom_site_label_2
_geom_torsion_atom_site_label_3
_geom_torsion_atom_site_label_4
_geom_torsion
_geom_torsion_site_symmetry_1
_geom_torsion_site_symmetry_2
_geom_torsion_site_symmetry_3
_geom_torsion_site_symmetry_4
_geom_torsion_publ_flag
O1 S1 N1 C1 174.77(16) . . . . ?
F1 S1 N1 C1 -57.97(19) . . . . ?
F2 S1 N1 C1 47.12(19) . . . . ?
O3 S2 N2 C2 176.03(15) . . . . ?
F4 S2 N2 C2 47.74(18) . . . . ?
F5 S2 N2 C2 -56.72(19) . . . . ?
O5 S3 N3 C3 177.86(15) . . . . ?
F8 S3 N3 C3 49.29(18) . . . . ?
F7 S3 N3 C3 -56.07(17) . . . . ?
S1 N1 C1 O2 -5.2(3) . . . . ?
S1 N1 C1 F3 175.38(14) . . . . ?
S2 N2 C2 O4 3.3(3) . . . . ?
S2 N2 C2 F6 -176.20(14) . . . . ?
S3 N3 C3 O6 -3.9(3) . . . . ?
S3 N3 C3 F9 176.27(13) . . . . ?
